data_7703499
loop_
_publ_author_name
'Han, Guoying'
'Zhou, Yanyan'
'Yao, Yuan'
'Cheng, Zhenyu'
'Gao, Ting'
'Li, Hongfeng'
'Yan, Pengfei'

_publ_section_title
;
 Preorganized helical chirality controlled homochiral self-assembly and
 circularly polarized luminescence of a quadruple-stranded
 Eu<sub>2</sub>L<sub>4</sub> helicate.
;
_journal_issue 10
_journal_name_full 'Dalton transactions (Cambridge, England : 2003)'
_journal_page_first 3312
_journal_page_last 3320
_journal_paper_doi 10.1039/d0dt00062k
_journal_volume 49
_journal_year 2020
_chemical_absolute_configuration s
_chemical_formula_moiety 'C31 H25 F6 N O6'
_chemical_formula_sum 'C31 H25 F6 N O6'
_chemical_formula_weight 621.52
_space_group_crystal_system orthorhombic
_space_group_IT_number 19
_space_group_name_Hall 'P 2ac 2ab'
_space_group_name_H-M_alt 'P 21 21 21'
_atom_sites_solution_hydrogens mixed
_audit_creation_date 2019-12-18
_audit_creation_method
;
Olex2 1.2
(compiled 2018.05.29 svn.r3508 for OlexSys, GUI svn.r5506)
;
_audit_update_record
;
2019-12-18 deposited with the CCDC.	2020-02-10 downloaded from the CCDC.
;
_cell_angle_alpha 90.000(5)
_cell_angle_beta 90.000(5)
_cell_angle_gamma 90.000(5)
_cell_formula_units_Z 4
_cell_length_a 9.105(5)
_cell_length_b 11.571(5)
_cell_length_c 27.397(5)
_cell_measurement_reflns_used 9827
_cell_measurement_temperature 293(2)
_cell_measurement_theta_max 26.180
_cell_measurement_theta_min 2.686
_cell_volume 2886(2)
_computing_cell_refinement 'SAINT V8.40A (?, 2016)'
_computing_data_reduction 'SAINT V8.40A (?, 2016)'
_computing_molecular_graphics 'Olex2 (Dolomanov et al., 2009)'
_computing_publication_material 'Olex2 (Dolomanov et al., 2009)'
_computing_structure_refinement 'ShelXL (Sheldrick, 2015)'
_computing_structure_solution 'SHELXS-97 (Sheldrick, 1990)'
_diffrn_ambient_temperature 293(2)
_diffrn_measured_fraction_theta_full 0.998
_diffrn_measured_fraction_theta_max 0.998
_diffrn_measurement_device_type 'Bruker P4'
_diffrn_measurement_method '\w scans'
_diffrn_radiation_monochromator graphite
_diffrn_radiation_type MoK\a
_diffrn_radiation_wavelength 0.71069
_diffrn_reflns_av_R_equivalents 0.0526
_diffrn_reflns_av_unetI/netI 0.0237
_diffrn_reflns_Laue_measured_fraction_full 0.998
_diffrn_reflns_Laue_measured_fraction_max 0.998
_diffrn_reflns_limit_h_max 11
_diffrn_reflns_limit_h_min -11
_diffrn_reflns_limit_k_max 14
_diffrn_reflns_limit_k_min -14
_diffrn_reflns_limit_l_max 34
_diffrn_reflns_limit_l_min -34
_diffrn_reflns_number 67450
_diffrn_reflns_point_group_measured_fraction_full 0.999
_diffrn_reflns_point_group_measured_fraction_max 0.999
_diffrn_reflns_theta_full 25.240
_diffrn_reflns_theta_max 26.760
_diffrn_reflns_theta_min 2.686
_exptl_absorpt_coefficient_mu 0.124
_exptl_absorpt_correction_type none
_exptl_crystal_density_diffrn 1.430
_exptl_crystal_density_method 'not measured'
_exptl_crystal_description block
_exptl_crystal_F_000 1280
_refine_diff_density_max 0.531
_refine_diff_density_min -0.354
_refine_diff_density_rms 0.050
_refine_ls_abs_structure_details
;
 Flack x determined using 1524 quotients [(I+)-(I-)]/[(I+)+(I-)]
 (Parsons, Flack and Wagner, Acta Cryst. B69 (2013) 249-259).
;
_refine_ls_abs_structure_Flack -0.1(2)
_refine_ls_extinction_method none
_refine_ls_goodness_of_fit_ref 1.049
_refine_ls_hydrogen_treatment constr
_refine_ls_matrix_type full
_refine_ls_number_parameters 398
_refine_ls_number_reflns 6161
_refine_ls_number_restraints 0
_refine_ls_restrained_S_all 1.049
_refine_ls_R_factor_all 0.0987
_refine_ls_R_factor_gt 0.0608
_refine_ls_shift/su_max 0.000
_refine_ls_shift/su_mean 0.000
_refine_ls_structure_factor_coef Fsqd
_refine_ls_weighting_details 'w=1/[\s^2^(Fo^2^)+(0.0916P)^2^+1.3554P] where P=(Fo^2^+2Fc^2^)/3'
_refine_ls_weighting_scheme calc
_refine_ls_wR_factor_gt 0.1594
_refine_ls_wR_factor_ref 0.1962
_reflns_Friedel_coverage 0.766
_reflns_Friedel_fraction_full 1.000
_reflns_Friedel_fraction_max 0.999
_reflns_number_gt 4152
_reflns_number_total 6161
_reflns_threshold_expression 'I > 2\s(I)'
_cod_data_source_file d0dt00062k2.cif
_cod_data_source_block 2
_cod_depositor_comments 'Adding full bibliography for 7703499--7703500.cif.'
_cod_database_code 7703499
_shelx_shelxl_version_number 2018/3
_shelx_space_group_comment
;
The symmetry employed for this shelxl refinement is uniquely defined
by the following loop, which should always be used as a source of
symmetry information in preference to the above space-group names.
They are only intended as comments.
;
_olex2_refinement_description
;
1. Fixed Uiso
 At 1.2 times of:
  All C(H,H) groups, H38 of C38, H40 of C40, H37 of C37, H33 of C33, H41 of
  C41, H32 of C32, H42 of C42, H31 of C31, H21 of C21, H8 of C8, H9 of C9, H1
  of C1, H20 of C20, H28 of C28, H10 of C10, H24 of C24, H26 of C26
 At 1.5 times of:
  All O(H) groups, H4 of C42
2.a Everything fixed:
 H4
2.b Ternary CH refined with riding coordinates:
 C24(H24), C33(H33)
2.c Secondary CH2 refined with riding coordinates:
 C3(H3A,H3B), C4(H4A,H4B), C5(H5A,H5B)
2.d Aromatic/amide H refined with riding coordinates:
 C1(H1), C8(H8), C9(H9), C10(H10), C20(H20), C21(H21), C26(H26), C28(H28),
 C31(H31), C32(H32), C37(H37), C38(H38), C40(H40), C41(H41), C42(H42)
2.e Idealised tetrahedral OH refined as rotating group:
 O2(H2)
;
_olex2_submission_special_instructions 'No special instructions were received'

loop_
_space_group_symop_operation_xyz
'x, y, z'
'-x+1/2, -y, z+1/2'
'x+1/2, -y+1/2, -z'
'-x, y+1/2, -z+1/2'

loop_
_atom_site_label
_atom_site_type_symbol
_atom_site_fract_x
_atom_site_fract_y
_atom_site_fract_z
_atom_site_U_iso_or_equiv
_atom_site_adp_type
_atom_site_occupancy
_atom_site_site_symmetry_order
_atom_site_calc_flag
_atom_site_refinement_flags_posn
N1 N -0.3414(5) -0.5031(4) 0.05768(13) 0.0595(10) Uani 1 1 d .
C1 C -0.0391(6) -0.5434(5) 0.0356(2) 0.0721(14) Uani 1 1 d .
H1 H -0.086280 -0.477726 0.023910 0.087 Uiso 1 1 calc R
O1 O -0.8422(6) 0.0933(3) 0.17697(16) 0.0882(13) Uani 1 1 d .
F1 F -1.0850(9) -0.3461(4) -0.3030(2) 0.204(4) Uani 1 1 d .
F4 F -1.0222(11) -0.2124(7) -0.34566(19) 0.218(4) Uani 1 1 d .
C2 C -0.1096(6) -0.6142(4) 0.06822(18) 0.0596(12) Uani 1 1 d .
F2 F -1.0550(5) 0.0156(4) 0.33748(13) 0.1114(14) Uani 1 1 d .
O2 O -1.0040(6) 0.1250(3) 0.24990(17) 0.0917(13) Uani 1 1 d .
H2 H -0.944377 0.144435 0.229031 0.138 Uiso 1 1 calc GR
C3 C -0.2640(6) -0.5908(5) 0.08572(19) 0.0646(13) Uani 1 1 d .
H3A H -0.319608 -0.662241 0.084370 0.077 Uiso 1 1 calc R
H3B H -0.260023 -0.566514 0.119581 0.077 Uiso 1 1 calc R
O3 O -0.8135(5) -0.1025(3) -0.18962(14) 0.0740(11) Uani 1 1 d .
F3 F -1.0967(7) -0.1419(3) 0.30001(17) 0.136(2) Uani 1 1 d .
O4 O -0.9722(5) -0.0795(3) -0.26462(14) 0.0789(11) Uani 1 1 d .
C4 C -0.3848(6) -0.5397(5) 0.00882(17) 0.0627(13) Uani 1 1 d .
H4A H -0.439670 -0.611562 0.009727 0.075 Uiso 1 1 calc R
H4B H -0.300170 -0.548976 -0.012315 0.075 Uiso 1 1 calc R
C5 C -0.4818(6) -0.4694(5) 0.07966(17) 0.0657(13) Uani 1 1 d .
H5A H -0.466320 -0.421829 0.108353 0.079 Uiso 1 1 calc R
H5B H -0.538713 -0.536870 0.088799 0.079 Uiso 1 1 calc R
F5 F -1.2362(5) 0.0022(6) 0.29119(19) 0.1319(17) Uani 1 1 d .
O5 O -0.5778(4) -0.4835(3) -0.04429(11) 0.0621(9) Uani 1 1 d .
O6 O -0.5395(4) -0.2783(3) 0.04476(12) 0.0640(9) Uani 1 1 d .
F6 F -1.1967(9) -0.1973(8) -0.3079(4) 0.218(4) Uani 1 1 d .
C7 C -0.6359(5) -0.4116(4) -0.07839(15) 0.0518(10) Uani 1 1 d .
C8 C -0.6296(6) -0.2919(4) -0.07727(18) 0.0616(13) Uani 1 1 d .
H8 H -0.583608 -0.254337 -0.051454 0.074 Uiso 1 1 calc R
C9 C -0.7085(6) -0.4676(5) -0.11651(17) 0.0624(13) Uani 1 1 d .
H9 H -0.713889 -0.547804 -0.117198 0.075 Uiso 1 1 calc R
C10 C -0.7717(6) -0.4034(4) -0.15292(18) 0.0607(12) Uani 1 1 d .
H10 H -0.821062 -0.440888 -0.178077 0.073 Uiso 1 1 calc R
C11 C -0.7635(5) -0.2833(4) -0.15302(16) 0.0509(10) Uani 1 1 d .
C12 C -0.8323(6) -0.2141(4) -0.19143(17) 0.0562(11) Uani 1 1 d .
C15 C -0.9823(6) -0.1883(4) -0.26338(18) 0.0645(13) Uani 1 1 d .
C19 C -0.8504(6) -0.0175(4) 0.18377(19) 0.0630(13) Uani 1 1 d .
C20 C -0.6920(6) -0.2289(4) -0.11467(18) 0.0602(12) Uani 1 1 d .
H20 H -0.686029 -0.148690 -0.114148 0.072 Uiso 1 1 calc R
C21 C -0.9169(6) -0.2602(4) -0.22877(17) 0.0625(12) Uani 1 1 d .
H21 H -0.930168 -0.339787 -0.230752 0.075 Uiso 1 1 calc R
C22 C -1.0691(8) -0.2417(6) -0.3038(2) 0.0866(19) Uani 1 1 d .
C24 C -0.5586(5) -0.4013(4) 0.03955(17) 0.0569(11) Uani 1 1 d .
H24 H -0.663175 -0.421036 0.038253 0.068 Uiso 1 1 calc R
C25 C -0.6188(5) -0.2235(4) 0.08018(17) 0.0569(12) Uani 1 1 d .
C26 C -0.7191(6) -0.2741(5) 0.1113(2) 0.0674(14) Uani 1 1 d .
H26 H -0.737443 -0.353013 0.109109 0.081 Uiso 1 1 calc R
C27 C -0.7701(6) -0.0896(4) 0.14838(18) 0.0578(12) Uani 1 1 d .
C28 C -0.5939(6) -0.1058(5) 0.08356(18) 0.0657(13) Uani 1 1 d .
H28 H -0.525556 -0.071130 0.063027 0.079 Uiso 1 1 calc R
C29 C -1.0051(6) 0.0140(4) 0.25360(19) 0.0662(13) Uani 1 1 d .
C30 C -1.0961(8) -0.0309(5) 0.2954(2) 0.0777(16) Uani 1 1 d .
C31 C -0.7922(6) -0.2086(4) 0.1454(2) 0.0643(13) Uani 1 1 d .
H31 H -0.857349 -0.244245 0.166803 0.077 Uiso 1 1 calc R
C32 C -0.9324(6) -0.0603(4) 0.22298(19) 0.0645(13) Uani 1 1 d .
H32 H -0.937674 -0.139569 0.228316 0.077 Uiso 1 1 calc R
C33 C -0.4802(5) -0.4403(5) -0.00746(16) 0.0576(12) Uani 1 1 d .
H33 H -0.419631 -0.377481 -0.020556 0.069 Uiso 1 1 calc R
C37 C -0.6689(6) -0.0397(5) 0.11691(19) 0.0661(13) Uani 1 1 d .
H37 H -0.651747 0.039481 0.118410 0.079 Uiso 1 1 calc R
C38 C -0.0318(8) -0.7071(5) 0.0869(2) 0.0733(15) Uani 1 1 d .
H38 H -0.076616 -0.754879 0.109766 0.088 Uiso 1 1 calc R
C40 C 0.1083(9) -0.7303(6) 0.0727(3) 0.0888(19) Uani 1 1 d .
H40 H 0.158388 -0.792411 0.086382 0.107 Uiso 1 1 calc R
C41 C 0.1019(7) -0.5689(7) 0.0201(2) 0.0861(19) Uani 1 1 d .
H41 H 0.147378 -0.522045 -0.002960 0.103 Uiso 1 1 calc R
C42 C 0.1754(8) -0.6633(7) 0.0386(3) 0.0916(19) Uani 1 1 d .
H42 H 0.269698 -0.680960 0.027973 0.110 Uiso 1 1 calc R
H4 H -0.916000 -0.055880 -0.242170 0.137 Uiso 1 1 d .

loop_
_atom_site_aniso_label
_atom_site_aniso_U_11
_atom_site_aniso_U_22
_atom_site_aniso_U_33
_atom_site_aniso_U_23
_atom_site_aniso_U_13
_atom_site_aniso_U_12
N1 0.063(2) 0.070(3) 0.045(2) 0.0024(18) -0.0055(17) -0.005(2)
C1 0.063(3) 0.081(4) 0.073(3) 0.018(3) -0.010(3) -0.012(3)
O1 0.119(4) 0.053(2) 0.093(3) 0.007(2) 0.016(3) 0.012(2)
F1 0.352(10) 0.078(3) 0.182(5) 0.023(3) -0.188(7) -0.048(4)
F4 0.304(10) 0.280(8) 0.071(3) -0.006(4) -0.028(4) -0.177(8)
C2 0.067(3) 0.058(3) 0.054(3) 0.002(2) -0.010(2) -0.009(2)
F2 0.158(4) 0.111(3) 0.065(2) -0.012(2) -0.001(2) -0.006(3)
O2 0.121(4) 0.063(2) 0.091(3) 0.001(2) 0.014(3) 0.022(2)
C3 0.075(3) 0.067(3) 0.052(3) 0.011(2) -0.004(2) -0.007(3)
O3 0.104(3) 0.053(2) 0.065(2) -0.0030(17) -0.013(2) -0.0040(19)
F3 0.217(6) 0.074(3) 0.115(3) -0.008(2) 0.075(4) -0.010(3)
O4 0.108(3) 0.058(2) 0.071(2) 0.0005(17) -0.014(2) 0.002(2)
C4 0.063(3) 0.079(3) 0.047(2) -0.003(2) -0.002(2) -0.002(3)
C5 0.074(3) 0.075(3) 0.047(2) 0.002(2) 0.003(2) -0.010(3)
F5 0.097(3) 0.168(5) 0.131(4) 0.009(3) 0.018(3) 0.011(3)
O5 0.071(2) 0.065(2) 0.0499(17) 0.0008(15) -0.0160(16) -0.0075(17)
O6 0.074(2) 0.062(2) 0.0560(18) -0.0049(16) 0.0062(17) -0.0122(17)
F6 0.173(7) 0.227(8) 0.253(9) -0.064(7) -0.123(7) 0.030(6)
C7 0.054(2) 0.061(3) 0.041(2) -0.0025(19) -0.0010(19) -0.001(2)
C8 0.072(3) 0.061(3) 0.052(3) -0.014(2) -0.010(2) -0.001(2)
C9 0.080(3) 0.056(3) 0.051(3) -0.005(2) -0.011(2) -0.007(2)
C10 0.075(3) 0.059(3) 0.048(2) -0.009(2) -0.013(2) -0.002(2)
C11 0.055(3) 0.054(3) 0.044(2) -0.0071(19) 0.0016(19) 0.003(2)
C12 0.065(3) 0.056(3) 0.047(2) -0.004(2) 0.002(2) 0.004(2)
C15 0.075(3) 0.061(3) 0.058(3) -0.002(2) -0.008(3) -0.001(2)
C19 0.073(3) 0.052(3) 0.064(3) 0.002(2) -0.010(3) 0.008(2)
C20 0.072(3) 0.050(3) 0.058(3) -0.006(2) -0.004(2) -0.001(2)
C21 0.080(3) 0.053(3) 0.054(3) -0.002(2) -0.011(2) 0.005(2)
C22 0.104(5) 0.079(4) 0.077(4) 0.018(3) -0.044(4) -0.003(4)
C24 0.060(3) 0.060(3) 0.051(2) -0.002(2) 0.000(2) -0.007(2)
C25 0.059(3) 0.061(3) 0.050(3) -0.002(2) -0.006(2) -0.007(2)
C26 0.073(3) 0.058(3) 0.071(3) -0.008(3) 0.009(3) -0.011(3)
C27 0.069(3) 0.050(3) 0.055(3) 0.002(2) -0.007(2) 0.002(2)
C28 0.078(3) 0.062(3) 0.057(3) 0.005(2) 0.002(3) -0.008(3)
C29 0.081(3) 0.055(3) 0.063(3) -0.001(2) -0.005(3) 0.007(2)
C30 0.098(5) 0.065(3) 0.070(3) -0.012(3) 0.007(3) 0.008(3)
C31 0.068(3) 0.059(3) 0.065(3) -0.001(2) 0.009(3) -0.010(2)
C32 0.079(3) 0.052(3) 0.062(3) 0.001(2) -0.005(3) 0.005(2)
C33 0.058(3) 0.069(3) 0.045(2) -0.005(2) -0.007(2) -0.012(2)
C37 0.080(4) 0.059(3) 0.060(3) 0.007(2) -0.002(3) -0.007(3)
C38 0.093(4) 0.059(3) 0.068(3) 0.000(2) -0.010(3) 0.001(3)
C40 0.101(5) 0.076(4) 0.089(4) -0.007(3) -0.013(4) 0.020(4)
C41 0.067(4) 0.109(5) 0.082(4) 0.011(4) -0.008(3) -0.014(4)
C42 0.076(4) 0.106(5) 0.093(5) -0.021(4) -0.010(4) 0.005(4)

loop_
_atom_type_symbol
_atom_type_description
_atom_type_scat_dispersion_real
_atom_type_scat_dispersion_imag
_atom_type_scat_source
C C 0.0033 0.0016 'International Tables Vol C Tables 4.2.6.8 and 6.1.1.4'
H H 0.0000 0.0000 'International Tables Vol C Tables 4.2.6.8 and 6.1.1.4'
F F 0.0171 0.0103 'International Tables Vol C Tables 4.2.6.8 and 6.1.1.4'
N N 0.0061 0.0033 'International Tables Vol C Tables 4.2.6.8 and 6.1.1.4'
O O 0.0106 0.0060 'International Tables Vol C Tables 4.2.6.8 and 6.1.1.4'

loop_
_geom_angle_atom_site_label_1
_geom_angle_atom_site_label_2
_geom_angle_atom_site_label_3
_geom_angle
C3 N1 C4 114.4(4)
C3 N1 C5 113.0(4)
C4 N1 C5 102.6(4)
C2 C1 C41 120.4(6)
C1 C2 C3 122.4(5)
C1 C2 C38 117.7(6)
C38 C2 C3 119.9(5)
N1 C3 C2 114.1(4)
N1 C4 C33 101.9(4)
N1 C5 C24 104.0(4)
C7 O5 C33 120.7(4)
C25 O6 C24 117.7(4)
O5 C7 C8 125.5(4)
O5 C7 C9 114.5(4)
C8 C7 C9 120.0(4)
C20 C8 C7 119.6(4)
C10 C9 C7 119.5(5)
C9 C10 C11 121.3(5)
C10 C11 C12 121.6(4)
C20 C11 C10 118.5(5)
C20 C11 C12 119.9(4)
O3 C12 C11 117.3(4)
O3 C12 C21 118.8(5)
C21 C12 C11 123.9(4)
O4 C15 C21 125.6(5)
O4 C15 C22 115.6(5)
C21 C15 C22 118.8(5)
O1 C19 C27 115.9(5)
O1 C19 C32 119.4(5)
C32 C19 C27 124.7(4)
C8 C20 C11 121.1(5)
C12 C21 C15 120.6(5)
F1 C22 F4 108.7(8)
F1 C22 F6 107.0(8)
F1 C22 C15 117.5(5)
F4 C22 F6 96.9(7)
F4 C22 C15 112.4(6)
F6 C22 C15 112.3(7)
C5 C24 C33 103.8(4)
O6 C24 C5 112.6(4)
O6 C24 C33 108.4(4)
O6 C25 C26 126.3(5)
O6 C25 C28 114.7(4)
C26 C25 C28 119.0(5)
C31 C26 C25 120.4(5)
C31 C27 C19 121.7(5)
C37 C27 C19 120.1(5)
C37 C27 C31 118.1(5)
C37 C28 C25 120.8(5)
O2 C29 C30 114.1(5)
O2 C29 C32 125.0(5)
C32 C29 C30 120.9(5)
F2 C30 F5 103.2(5)
F2 C30 C29 111.4(5)
F3 C30 F2 108.7(5)
F3 C30 F5 106.9(6)
F3 C30 C29 114.9(5)
F5 C30 C29 111.1(5)
C26 C31 C27 120.9(5)
C29 C32 C19 120.3(5)
C4 C33 C24 104.1(4)
O5 C33 C4 107.3(4)
O5 C33 C24 113.8(4)
C28 C37 C27 120.7(5)
C40 C38 C2 121.8(6)
C42 C40 C38 120.3(7)
C42 C41 C1 120.4(7)
C40 C42 C41 119.2(7)

loop_
_geom_bond_atom_site_label_1
_geom_bond_atom_site_label_2
_geom_bond_distance
N1 C3 1.455(6)
N1 C4 1.458(6)
N1 C5 1.466(7)
C1 C2 1.372(7)
C1 C41 1.384(9)
O1 C19 1.297(6)
F1 C22 1.217(8)
F4 C22 1.270(9)
C2 C3 1.510(8)
C2 C38 1.385(8)
F2 C30 1.327(7)
O2 C29 1.288(6)
O3 C12 1.305(6)
F3 C30 1.290(7)
O4 C15 1.262(6)
C4 C33 1.509(7)
C5 C24 1.523(7)
F5 C30 1.337(8)
O5 C7 1.358(5)
O5 C33 1.435(5)
O6 C24 1.440(6)
O6 C25 1.366(6)
F6 C22 1.276(10)
C7 C8 1.386(7)
C7 C9 1.395(6)
C8 C20 1.380(7)
C9 C10 1.370(7)
C10 C11 1.392(7)
C11 C12 1.463(7)
C11 C20 1.387(7)
C12 C21 1.387(7)
C15 C21 1.395(7)
C15 C22 1.494(8)
C19 C27 1.474(7)
C19 C32 1.399(7)
C24 C33 1.540(7)
C25 C26 1.379(7)
C25 C28 1.383(7)
C26 C31 1.376(7)
C27 C31 1.394(7)
C27 C37 1.388(7)
C28 C37 1.374(8)
C29 C30 1.506(8)
C29 C32 1.372(7)
C38 C40 1.361(10)
C40 C42 1.358(10)
C41 C42 1.378(10)
